data_1531208
loop_
_publ_author_name
'Bonazzi, P.'
'Zoppi, M.'
'Dei, L.'

_publ_section_title
;
 Metamict aeschynite-(Y) from the Evje-Iveland district (Norway):
 heat-induced recrystallization and dehydrogenation
;
_journal_name_full 'European Journal of Mineralogy (1,1989-)'
_journal_page_first 141
_journal_page_last 150
_journal_volume 14
_journal_year 2002
_chemical_formula_sum 'Ca0.012 Dy0.25 Fe0.018 H0.28 Nb0.335 O6 Ta0.05 Th0.157 Ti1.605 U0.056 W0.014 Y0.5'
_chemical_name_systematic
;
(Y0.50 Dy0.25 Th0.157 U0.056 Ca0.012) (Ti1.605 Nb0.335 Ta0.05 W0.014 Fe0.018) 
O5.72 (O H)0.28
;
_space_group_IT_number 60
_symmetry_space_group_name_Hall '-P 2n 2ab'
_symmetry_space_group_name_H-M 'P b c n'
_cell_angle_alpha 90
_cell_angle_beta 90
_cell_angle_gamma 90
_cell_formula_units_Z 4
_cell_length_a 14.5342
_cell_length_b 5.5584
_cell_length_c 5.1952
_cell_volume 419.704
_citation_journal_id_ASTM EJMIER
_cod_data_source_file Bonazzi_EJMIER_2002_286.cif
_cod_data_source_block H0.28Ca0.012Dy0.25Fe0.018Nb0.335O6Ta0.05Th0.157Ti1.605U0.056W0.014Y0.5
_cod_original_cell_volume 419.7041
_cod_original_formula_sum
;
H0.28 Ca0.012 Dy0.25 Fe0.018 Nb0.335 O6 Ta0.05 Th0.157 Ti1.605 U0.056 W0.014 
Y0.5
;
_cod_database_code 1531208

loop_
_symmetry_equiv_pos_as_xyz
x,y,z
-x+1/2,-y+1/2,z+1/2
x+1/2,-y+1/2,-z
-x,y,-z+1/2
-x,-y,-z
x-1/2,y-1/2,-z-1/2
-x-1/2,y-1/2,z
x,-y,z-1/2

loop_
_atom_site_label
_atom_site_type_symbol
_atom_site_fract_x
_atom_site_fract_y
_atom_site_fract_z
_atom_site_occupancy
_atom_site_U_iso_or_equiv
Y1 Y+3 0 0.2331 0.25 0.499 0.0
O2 O-2 0.0903 0.109 0.918 1 0.0
Dy1 Dy+3 0 0.2331 0.25 0.251 0.0
Ta1 Ta+5 0.1695 0.3205 0.8237 0.025 0.0
Nb1 Nb+5 0.1695 0.3205 0.8237 0.1675 0.0
W1 W+6 0 0.2331 0.25 0.014 0.0
O3 O-2 0.2556 0.131 0.644 1 0.0
Ti1 Ti+4 0.1695 0.3205 0.8237 0.8025 0.0
Fe1 Fe+3 0.1695 0.3205 0.8237 0.009 0.0
Ca1 Ca+2 0 0.2331 0.25 0.012 0.0
O1 O-2 0.095 0.452 0.557 1 0.0
Th1 Th+4 0 0.2331 0.25 0.157 0.0
U1 U+6 0 0.2331 0.25 0.056 0.0
